data_1543321
loop_
_publ_author_name
'Quan, Yangjian'
'Tang, Cen'
'Xie, Zuowei'

_publ_section_title
;
 Palladium catalyzed regioselective B--C(sp) coupling via direct cage B--H
 activation: synthesis of B(4)-alkynylated o-carboranes
;
_journal_issue 9
_journal_name_full 'Chem. Sci.'
_journal_page_first 5838
_journal_paper_doi 10.1039/C6SC00901H
_journal_volume 7
_journal_year 2016
_chemical_formula_sum 'C5 H14 B10'
_chemical_formula_weight 182.26
_chemical_name_systematic
; 
 ? 
;
_space_group_IT_number 14
_symmetry_cell_setting monoclinic
_symmetry_space_group_name_Hall '-P 2yn'
_symmetry_space_group_name_H-M 'P 1 21/n 1'
_atom_sites_solution_hydrogens geom
_atom_sites_solution_primary direct
_atom_sites_solution_secondary difmap
_audit_creation_method SHELXL-97
_audit_update_record
;
2016-02-26 deposited with the CCDC.
2016-05-13 downloaded from the CCDC.
;
_cell_angle_alpha 90.00
_cell_angle_beta 112.682(5)
_cell_angle_gamma 90.00
_cell_formula_units_Z 4
_cell_length_a 12.1726(10)
_cell_length_b 7.9214(6)
_cell_length_c 12.7226(10)
_cell_measurement_reflns_used 71
_cell_measurement_temperature 296(2)
_cell_measurement_theta_max 15
_cell_measurement_theta_min 15
_cell_volume 1131.89(16)
_computing_cell_refinement 'BRUKER KAPPA APEXII DUO DIFFRACTOMETER'
_computing_data_collection 'BRUKER KAPPA APEXII DUO DIFFRACTOMETER'
_computing_data_reduction 'BRUKER KAPPA APEXII DUO DIFFRACTOMETER'
_computing_molecular_graphics 'SIEMENS SHELXTL'
_computing_publication_material 'SIEMENS SHELXTL'
_computing_structure_refinement 'SHELXL-97 (Sheldrick, 2008)'
_computing_structure_solution 'SHELXS-97 (Sheldrick, 2008)'
_diffrn_ambient_temperature 296(2)
_diffrn_measured_fraction_theta_full 0.999
_diffrn_measured_fraction_theta_max 0.999
_diffrn_measurement_device_type 'BRUKER KAPPA APEXII DUO DIFFRACTOMETER'
_diffrn_measurement_method 'PHI & OMEGA SCAN'
_diffrn_radiation_monochromator graphite
_diffrn_radiation_source 'fine-focus sealed tube'
_diffrn_radiation_type MoK\a
_diffrn_radiation_wavelength 0.71073
_diffrn_reflns_av_R_equivalents 0.0455
_diffrn_reflns_av_sigmaI/netI 0.0389
_diffrn_reflns_limit_h_max 14
_diffrn_reflns_limit_h_min -14
_diffrn_reflns_limit_k_max 9
_diffrn_reflns_limit_k_min -9
_diffrn_reflns_limit_l_max 15
_diffrn_reflns_limit_l_min -15
_diffrn_reflns_number 11646
_diffrn_reflns_theta_full 25.24
_diffrn_reflns_theta_max 25.24
_diffrn_reflns_theta_min 1.97
_exptl_absorpt_coefficient_mu 0.047
_exptl_absorpt_correction_T_max 0.7456
_exptl_absorpt_correction_T_min 0.5940
_exptl_absorpt_correction_type multi-scan
_exptl_crystal_colour colourless
_exptl_crystal_density_diffrn 1.070
_exptl_crystal_density_method 'not measured'
_exptl_crystal_description block
_exptl_crystal_F_000 376
_exptl_crystal_size_max 0.50
_exptl_crystal_size_mid 0.40
_exptl_crystal_size_min 0.30
_refine_diff_density_max 0.562
_refine_diff_density_min -0.366
_refine_diff_density_rms 0.102
_refine_ls_extinction_method none
_refine_ls_goodness_of_fit_ref 1.679
_refine_ls_hydrogen_treatment riding
_refine_ls_matrix_type full
_refine_ls_number_parameters 136
_refine_ls_number_reflns 2050
_refine_ls_number_restraints 0
_refine_ls_restrained_S_all 1.679
_refine_ls_R_factor_all 0.1485
_refine_ls_R_factor_gt 0.1194
_refine_ls_shift/su_max 0.007
_refine_ls_shift/su_mean 0.001
_refine_ls_structure_factor_coef Fsqd
_refine_ls_weighting_details 'calc w=1/[\s^2^(Fo^2^)+(0.2000P)^2^+0.0000P] where P=(Fo^2^+2Fc^2^)/3'
_refine_ls_weighting_scheme calc
_refine_ls_wR_factor_gt 0.3980
_refine_ls_wR_factor_ref 0.4253
_reflns_number_gt 1365
_reflns_number_total 2050
_reflns_threshold_expression >2sigma(I)
_cod_data_source_file c6sc00901h2.cif
_cod_data_source_block 4a
_cod_depositor_comments
;
The following automatic conversions were performed:

'_symmetry_cell_setting' value 'Monoclinic' changed to 'monoclinic'
according to
/usr/data/users/saulius/crontab/automatic-downloads/rss-feeds/RSC/lib/dictionaries/cif_core.dic
dictionary named 'cif_core.dic' version 2.4.2 from 2011-04-26.

Automatic conversion script
Id: cif_fix_values 4268 2015-11-12 08:31:59Z antanas 

 Adding full bibliography for 1543321--1543322.cif.
;
_cod_original_cell_volume 1131.89(15)
_cod_original_sg_symbol_H-M P2(1)/n
_cod_database_code 1543321

loop_
_symmetry_equiv_pos_as_xyz
'x, y, z'
'-x+1/2, y+1/2, -z+1/2'
'-x, -y, -z'
'x-1/2, -y-1/2, z-1/2'

loop_
_atom_site_label
_atom_site_type_symbol
_atom_site_fract_x
_atom_site_fract_y
_atom_site_fract_z
_atom_site_U_iso_or_equiv
_atom_site_adp_type
_atom_site_occupancy
_atom_site_symmetry_multiplicity
_atom_site_calc_flag
_atom_site_refinement_flags
C1 C 0.6074(3) 0.3846(5) 0.2673(3) 0.0510(11) Uani 1 1 d .
H1 H 0.6744 0.4846 0.2817 0.061 Uiso 1 1 calc R
C2 C 0.4767(3) 0.4253(5) 0.2730(3) 0.0492(11) Uani 1 1 d .
C11 C 0.4517(4) 0.6067(6) 0.2968(4) 0.0729(15) Uani 1 1 d .
H11A H 0.3919 0.6542 0.2297 0.109 Uiso 1 1 calc R
H11B H 0.5235 0.6720 0.3178 0.109 Uiso 1 1 calc R
H11C H 0.4241 0.6084 0.3581 0.109 Uiso 1 1 calc R
C12 C 0.6692(4) 0.2427(5) 0.0944(3) 0.0547(11) Uani 1 1 d .
C13 C 0.7246(5) 0.2478(7) 0.0381(4) 0.0788(16) Uani 1 1 d .
H13 H 0.7690 0.2518 -0.0071 0.095 Uiso 1 1 calc R
B3 B 0.4827(4) 0.3872(6) 0.1448(4) 0.0488(12) Uani 1 1 d .
H3 H 0.4654 0.4844 0.0787 0.059 Uiso 1 1 calc R
B4 B 0.5934(4) 0.2312(6) 0.1667(3) 0.0453(11) Uani 1 1 d .
B5 B 0.6536(4) 0.1846(6) 0.3146(4) 0.0514(12) Uani 1 1 d .
H5 H 0.7472 0.1471 0.3592 0.062 Uiso 1 1 calc R
B6 B 0.5809(4) 0.3122(7) 0.3810(4) 0.0551(13) Uani 1 1 d .
H6 H 0.6271 0.3592 0.4684 0.066 Uiso 1 1 calc R
B7 B 0.3679(4) 0.3049(6) 0.1782(4) 0.0569(13) Uani 1 1 d .
H7 H 0.2751 0.3464 0.1343 0.068 Uiso 1 1 calc R
B8 B 0.4400(4) 0.1762(7) 0.1103(4) 0.0549(13) Uani 1 1 d .
H8 H 0.3943 0.1325 0.0219 0.066 Uiso 1 1 calc R
B9 B 0.5461(4) 0.0484(7) 0.2163(4) 0.0552(13) Uani 1 1 d .
H9 H 0.5693 -0.0790 0.1972 0.066 Uiso 1 1 calc R
B10 B 0.5379(5) 0.0997(6) 0.3497(4) 0.0620(14) Uani 1 1 d .
H10 H 0.5555 0.0051 0.4176 0.074 Uiso 1 1 calc R
B11 B 0.4274(4) 0.2557(7) 0.3249(4) 0.0591(14) Uani 1 1 d .
H11 H 0.3731 0.2643 0.3765 0.071 Uiso 1 1 calc R
B12 B 0.4064(5) 0.0947(7) 0.2233(5) 0.0635(14) Uani 1 1 d .
H12 H 0.3382 -0.0036 0.2086 0.076 Uiso 1 1 calc R

loop_
_atom_site_aniso_label
_atom_site_aniso_U_11
_atom_site_aniso_U_22
_atom_site_aniso_U_33
_atom_site_aniso_U_23
_atom_site_aniso_U_13
_atom_site_aniso_U_12
C1 0.052(2) 0.050(2) 0.056(2) -0.0049(17) 0.0260(19) -0.0050(17)
C2 0.053(2) 0.048(2) 0.054(2) -0.0023(17) 0.0290(19) 0.0028(17)
C11 0.090(3) 0.050(3) 0.099(3) -0.007(2) 0.059(3) 0.006(2)
C12 0.059(2) 0.055(3) 0.056(2) -0.0027(18) 0.029(2) -0.0010(19)
C13 0.087(3) 0.089(4) 0.082(3) -0.005(3) 0.056(3) 0.008(3)
B3 0.055(3) 0.050(3) 0.047(2) 0.0021(19) 0.026(2) 0.006(2)
B4 0.047(2) 0.046(3) 0.049(2) -0.0004(18) 0.0248(19) -0.0020(18)
B5 0.047(2) 0.058(3) 0.049(2) 0.002(2) 0.0178(19) 0.009(2)
B6 0.059(3) 0.062(3) 0.048(2) -0.001(2) 0.025(2) 0.004(2)
B7 0.045(2) 0.058(3) 0.069(3) -0.006(2) 0.023(2) -0.002(2)
B8 0.046(2) 0.060(3) 0.056(3) -0.012(2) 0.016(2) -0.003(2)
B9 0.059(3) 0.045(3) 0.068(3) 0.000(2) 0.033(2) -0.002(2)
B10 0.078(3) 0.055(3) 0.070(3) 0.016(2) 0.046(3) 0.008(2)
B11 0.062(3) 0.062(3) 0.067(3) 0.005(2) 0.039(2) -0.004(2)
B12 0.063(3) 0.056(3) 0.088(4) -0.008(3) 0.047(3) -0.014(2)

loop_
_atom_type_symbol
_atom_type_description
_atom_type_scat_dispersion_real
_atom_type_scat_dispersion_imag
_atom_type_scat_source
C C 0.0033 0.0016 'International Tables Vol C Tables 4.2.6.8 and 6.1.1.4'
H H 0.0000 0.0000 'International Tables Vol C Tables 4.2.6.8 and 6.1.1.4'
B B 0.0013 0.0007 'International Tables Vol C Tables 4.2.6.8 and 6.1.1.4'

loop_
_geom_angle_atom_site_label_1
_geom_angle_atom_site_label_2
_geom_angle_atom_site_label_3
_geom_angle
C2 C1 B6 61.7(2)
C2 C1 B3 60.3(2)
B6 C1 B3 112.8(3)
C2 C1 B5 110.9(3)
B6 C1 B5 62.1(3)
B3 C1 B5 112.8(3)
C2 C1 B4 110.4(3)
B6 C1 B4 113.4(3)
B3 C1 B4 62.1(2)
B5 C1 B4 62.2(2)
C11 C2 C1 117.5(3)
C11 C2 B3 116.6(3)
C1 C2 B3 61.4(2)
C11 C2 B7 120.7(3)
C1 C2 B7 111.1(3)
B3 C2 B7 61.7(3)
C11 C2 B11 122.7(3)
C1 C2 B11 110.6(3)
B3 C2 B11 112.7(3)
B7 C2 B11 62.5(3)
C11 C2 B6 118.3(3)
C1 C2 B6 60.5(2)
B3 C2 B6 112.6(3)
B7 C2 B6 114.1(4)
B11 C2 B6 62.7(3)
C13 C12 B4 178.1(5)
C2 B3 C1 58.3(2)
C2 B3 B7 59.5(2)
C1 B3 B7 106.8(3)
C2 B3 B8 107.1(3)
C1 B3 B8 106.9(3)
B7 B3 B8 61.0(3)
C2 B3 B4 106.7(3)
C1 B3 B4 59.5(2)
B7 B3 B4 109.6(3)
B8 B3 B4 60.6(2)
C12 B4 C1 119.5(3)
C12 B4 B9 128.2(4)
C1 B4 B9 105.4(3)
C12 B4 B3 117.5(3)
C1 B4 B3 58.4(2)
B9 B4 B3 107.2(3)
C12 B4 B5 123.3(3)
C1 B4 B5 58.5(2)
B9 B4 B5 60.5(3)
B3 B4 B5 106.8(3)
C12 B4 B8 123.6(3)
C1 B4 B8 105.1(3)
B9 B4 B8 60.4(3)
B3 B4 B8 59.3(3)
B5 B4 B8 108.5(3)
C1 B5 B6 58.6(3)
C1 B5 B10 104.8(3)
B6 B5 B10 60.0(3)
C1 B5 B4 59.3(2)
B6 B5 B4 108.1(3)
B10 B5 B4 107.7(3)
C1 B5 B9 105.1(3)
B6 B5 B9 108.4(3)
B10 B5 B9 60.4(3)
B4 B5 B9 59.4(2)
C1 B6 C2 57.8(2)
C1 B6 B5 59.3(2)
C2 B6 B5 105.6(3)
C1 B6 B10 105.5(3)
C2 B6 B10 104.7(3)
B5 B6 B10 60.2(3)
C1 B6 B11 104.9(3)
C2 B6 B11 58.2(2)
B5 B6 B11 107.9(3)
B10 B6 B11 59.7(3)
C2 B7 B3 58.8(2)
C2 B7 B12 105.2(3)
B3 B7 B12 107.2(3)
C2 B7 B11 58.9(3)
B3 B7 B11 107.5(3)
B12 B7 B11 59.9(3)
C2 B7 B8 105.8(3)
B3 B7 B8 60.0(3)
B12 B7 B8 59.8(3)
B11 B7 B8 108.0(3)
B3 B8 B12 106.5(3)
B3 B8 B7 59.0(3)
B12 B8 B7 59.9(3)
B3 B8 B4 60.1(3)
B12 B8 B4 107.4(3)
B7 B8 B4 107.6(3)
B3 B8 B9 107.1(3)
B12 B8 B9 60.1(3)
B7 B8 B9 108.0(3)
B4 B8 B9 59.4(2)
B4 B9 B12 107.5(3)
B4 B9 B8 60.2(3)
B12 B9 B8 59.4(3)
B4 B9 B5 60.1(3)
B12 B9 B5 107.3(3)
B8 B9 B5 108.0(4)
B4 B9 B10 107.4(3)
B12 B9 B10 60.0(3)
B8 B9 B10 107.5(3)
B5 B9 B10 59.4(3)
B6 B10 B11 60.7(3)
B6 B10 B5 59.8(3)
B11 B10 B5 108.4(3)
B6 B10 B12 108.1(3)
B11 B10 B12 59.7(3)
B5 B10 B12 107.9(3)
B6 B10 B9 108.1(3)
B11 B10 B9 107.9(3)
B5 B10 B9 60.3(3)
B12 B10 B9 59.8(3)
C2 B11 B12 105.1(3)
C2 B11 B10 105.3(3)
B12 B11 B10 60.6(3)
C2 B11 B7 58.6(3)
B12 B11 B7 60.0(3)
B10 B11 B7 108.5(3)
C2 B11 B6 59.1(3)
B12 B11 B6 108.0(3)
B10 B11 B6 59.6(3)
B7 B11 B6 107.9(3)
B11 B12 B8 108.6(4)
B11 B12 B7 60.1(3)
B8 B12 B7 60.3(3)
B11 B12 B9 108.3(3)
B8 B12 B9 60.4(3)
B7 B12 B9 108.5(3)
B11 B12 B10 59.7(3)
B8 B12 B10 108.5(3)
B7 B12 B10 107.9(3)
B9 B12 B10 60.3(3)

loop_
_geom_bond_atom_site_label_1
_geom_bond_atom_site_label_2
_geom_bond_distance
C1 C2 1.653(5)
C1 B6 1.699(6)
C1 B3 1.705(6)
C1 B5 1.711(6)
C1 B4 1.725(6)
C2 C11 1.524(6)
C2 B3 1.688(5)
C2 B7 1.699(6)
C2 B11 1.704(6)
C2 B6 1.719(6)
C12 C13 1.158(5)
C12 B4 1.536(5)
B3 B7 1.736(6)
B3 B8 1.755(7)
B3 B4 1.770(6)
B4 B9 1.763(6)
B4 B5 1.775(6)
B4 B8 1.777(6)
B5 B6 1.759(6)
B5 B10 1.766(7)
B5 B9 1.782(7)
B6 B10 1.763(8)
B6 B11 1.781(7)
B7 B12 1.765(8)
B7 B11 1.765(7)
B7 B8 1.772(6)
B8 B12 1.763(7)
B8 B9 1.781(7)
B9 B12 1.776(7)
B9 B10 1.784(6)
B10 B11 1.763(7)
B10 B12 1.779(8)
B11 B12 1.762(8)
